data_2239990
loop_
_publ_author_name
'Thomson, Michael P.'
'O'Rourke, Natasha F.'
'Wang, Ruiyao'
'Aquino, Manuel A. S.'

_publ_section_title
;
 Crystal structure of
 tetrakis(\m-<i>n</i>-butyrato-\k^2^<i>O</i>:<i>O</i>')bis[chloridorhenium(III)](<i>Re</i>---<i>Re</i>)
;
_journal_issue 10
_journal_name_full 'Acta Crystallographica Section E'
_journal_page_first m349
_journal_page_last m350
_journal_paper_doi 10.1107/S1600536814020273
_journal_volume 70
_journal_year 2014
_chemical_formula_iupac '[Re2 (C4 H7 O2)4 Cl2]'
_chemical_formula_moiety 'C16 H28 Cl2 O8 Re2'
_chemical_formula_sum 'C16 H28 Cl2 O8 Re2'
_chemical_formula_weight 791.68
_chemical_name_systematic
Tetrakis(\m-<i>n</i>-butyrato-\k^2^<i>O</i>:<i>O</i>')bis[chloridorhenium(III)](<i>Re</i>---<i>Re</i>)
_space_group_IT_number 14
_symmetry_cell_setting monoclinic
_symmetry_space_group_name_Hall '-P 2yn'
_symmetry_space_group_name_H-M 'P 1 21/n 1'
_atom_sites_solution_hydrogens geom
_atom_sites_solution_primary direct
_atom_sites_solution_secondary difmap
_audit_creation_method SHELXL-97
_cell_angle_alpha 90.00
_cell_angle_beta 99.2620(10)
_cell_angle_gamma 90.00
_cell_formula_units_Z 2
_cell_length_a 6.7292(4)
_cell_length_b 12.0367(8)
_cell_length_c 14.6737(9)
_cell_measurement_reflns_used 3188
_cell_measurement_temperature 180(2)
_cell_measurement_theta_max 27.12
_cell_measurement_theta_min 3.67
_cell_volume 1173.04(13)
_computing_cell_refinement 'SAINT (Bruker, 2010)'
_computing_data_collection 'APEX2 (Bruker, 2010)'
_computing_data_reduction 'SAINT (Bruker, 2010)'
_computing_molecular_graphics 'SHELXTL (Sheldrick, 2008)'
_computing_publication_material 'SHELXTL (Sheldrick, 2008)'
_computing_structure_refinement 'SHELXL97 (Sheldrick, 2008)'
_computing_structure_solution 'SHELXS97 (Sheldrick, 2008)'
_diffrn_ambient_temperature 180(2)
_diffrn_measured_fraction_theta_full 0.990
_diffrn_measured_fraction_theta_max 0.990
_diffrn_measurement_device_type 'Bruker APEXII CCD'
_diffrn_measurement_method '\f and \w scans'
_diffrn_radiation_monochromator graphite
_diffrn_radiation_source 'fine-focus sealed tube'
_diffrn_radiation_type MoK\a
_diffrn_radiation_wavelength 0.71073
_diffrn_reflns_av_R_equivalents 0.0161
_diffrn_reflns_av_sigmaI/netI 0.0232
_diffrn_reflns_limit_h_max 7
_diffrn_reflns_limit_h_min -8
_diffrn_reflns_limit_k_max 14
_diffrn_reflns_limit_k_min -12
_diffrn_reflns_limit_l_max 18
_diffrn_reflns_limit_l_min -18
_diffrn_reflns_number 4625
_diffrn_reflns_theta_full 26.00
_diffrn_reflns_theta_max 26.00
_diffrn_reflns_theta_min 3.67
_exptl_absorpt_coefficient_mu 10.574
_exptl_absorpt_correction_T_max 0.5695
_exptl_absorpt_correction_T_min 0.1436
_exptl_absorpt_correction_type multi-scan
_exptl_absorpt_process_details '(<i>SADABS</i>; Bruker, 2010)'
_exptl_crystal_colour orange
_exptl_crystal_density_diffrn 2.241
_exptl_crystal_density_method 'not measured'
_exptl_crystal_description needle
_exptl_crystal_F_000 744
_exptl_crystal_size_max 0.30
_exptl_crystal_size_mid 0.06
_exptl_crystal_size_min 0.06
_refine_diff_density_max 0.901
_refine_diff_density_min -1.322
_refine_ls_extinction_method none
_refine_ls_goodness_of_fit_ref 1.056
_refine_ls_hydrogen_treatment constr
_refine_ls_matrix_type full
_refine_ls_number_parameters 129
_refine_ls_number_reflns 2277
_refine_ls_number_restraints 0
_refine_ls_restrained_S_all 1.056
_refine_ls_R_factor_all 0.0220
_refine_ls_R_factor_gt 0.0192
_refine_ls_shift/su_max 0.005
_refine_ls_shift/su_mean 0.000
_refine_ls_structure_factor_coef Fsqd
_refine_ls_weighting_details 'calc w=1/[\s^2^(Fo^2^)+(0.0278P)^2^+0.2053P] where P=(Fo^2^+2Fc^2^)/3'
_refine_ls_weighting_scheme calc
_refine_ls_wR_factor_gt 0.0474
_refine_ls_wR_factor_ref 0.0486
_reflns_number_gt 2077
_reflns_number_total 2277
_reflns_threshold_expression I>2sigma(I)
_cod_data_source_file wm5055sup1.cf
_cod_data_source_block I
_cod_original_cell_volume 1173.00(10)
_cod_original_sg_symbol_H-M 'P 21/n'
_cod_database_code 2239990
_cod_database_fobs_code 2239990

loop_
_symmetry_equiv_pos_as_xyz
'x, y, z'
'-x+1/2, y+1/2, -z+1/2'
'-x, -y, -z'
'x-1/2, -y-1/2, z-1/2'

loop_
_atom_site_type_symbol
_atom_site_label
_atom_site_fract_x
_atom_site_fract_y
_atom_site_fract_z
_atom_site_U_iso_or_equiv
_atom_site_adp_type
_atom_site_calc_flag
_atom_site_refinement_flags
_atom_site_occupancy
_atom_site_symmetry_multiplicity
Re Re1 0.91824(2) 0.559012(11) 1.039538(10) 0.02050(7) Uani d . 1 1
Cl Cl1 0.71261(17) 0.68750(8) 1.12219(8) 0.0397(3) Uani d . 1 1
O O1 0.7020(4) 0.57529(19) 0.92707(18) 0.0254(6) Uani d . 1 1
O O2 0.8665(4) 0.45750(19) 0.84940(19) 0.0256(6) Uani d . 1 1
O O3 0.7697(4) 0.42938(19) 1.08438(19) 0.0243(6) Uani d . 1 1
O O4 0.9312(4) 0.31123(19) 1.00486(18) 0.0241(6) Uani d . 1 1
C C1 0.7167(6) 0.5223(3) 0.8532(3) 0.0253(8) Uani d . 1 1
C C2 0.5652(6) 0.5386(3) 0.7691(3) 0.0308(9) Uani d . 1 1
H H2A 0.4565 0.5877 0.7838 0.037 Uiso calc R 1 1
H H2B 0.5045 0.4661 0.7486 0.037 Uiso calc R 1 1
C C3 0.6593(7) 0.5899(4) 0.6916(3) 0.0451(12) Uani d . 1 1
H H3A 0.7561 0.5366 0.6719 0.054 Uiso calc R 1 1
H H3B 0.5526 0.6040 0.6380 0.054 Uiso calc R 1 1
C C4 0.7670(9) 0.6974(5) 0.7202(5) 0.083(2) Uani d . 1 1
H H4A 0.8092 0.7325 0.6662 0.125 Uiso calc R 1 1
H H4B 0.8857 0.6821 0.7666 0.125 Uiso calc R 1 1
H H4C 0.6761 0.7474 0.7464 0.125 Uiso calc R 1 1
C C5 0.8023(6) 0.3306(3) 1.0595(3) 0.0247(8) Uani d . 1 1
C C6 0.6899(6) 0.2376(3) 1.0943(3) 0.0338(10) Uani d . 1 1
H H6A 0.5453 0.2464 1.0688 0.041 Uiso calc R 1 1
H H6B 0.7037 0.2445 1.1623 0.041 Uiso calc R 1 1
C C7 0.7539(7) 0.1221(3) 1.0718(3) 0.0333(9) Uani d . 1 1
H H7A 0.8978 0.1111 1.0975 0.040 Uiso calc R 1 1
H H7B 0.7373 0.1126 1.0040 0.040 Uiso calc R 1 1
C C8 0.6260(8) 0.0359(3) 1.1127(3) 0.0426(11) Uani d . 1 1
H H8A 0.6674 -0.0389 1.0974 0.064 Uiso calc R 1 1
H H8B 0.4836 0.0470 1.0871 0.064 Uiso calc R 1 1
H H8C 0.6449 0.0445 1.1800 0.064 Uiso calc R 1 1

loop_
_atom_site_aniso_label
_atom_site_aniso_U_11
_atom_site_aniso_U_22
_atom_site_aniso_U_33
_atom_site_aniso_U_12
_atom_site_aniso_U_13
_atom_site_aniso_U_23
Re1 0.02322(11) 0.02022(10) 0.02042(10) 0.00156(6) 0.01068(7) 0.00100(5)
Cl1 0.0449(6) 0.0377(5) 0.0419(6) 0.0105(5) 0.0232(5) -0.0039(5)
O1 0.0283(15) 0.0278(13) 0.0217(14) 0.0015(11) 0.0092(12) 0.0030(10)
O2 0.0294(16) 0.0275(13) 0.0222(14) 0.0013(11) 0.0108(12) -0.0003(10)
O3 0.0256(15) 0.0252(13) 0.0243(14) -0.0007(10) 0.0105(12) 0.0029(10)
O4 0.0267(14) 0.0235(13) 0.0238(13) -0.0025(11) 0.0086(11) -0.0006(11)
C1 0.027(2) 0.0276(18) 0.024(2) -0.0031(16) 0.0112(17) 0.0024(15)
C2 0.029(2) 0.041(2) 0.024(2) 0.0023(18) 0.0081(17) 0.0013(17)
C3 0.034(3) 0.071(3) 0.033(2) 0.015(2) 0.012(2) 0.021(2)
C4 0.063(4) 0.095(5) 0.084(5) -0.027(4) -0.010(3) 0.060(4)
C5 0.0217(19) 0.0284(19) 0.0246(19) -0.0020(16) 0.0058(15) 0.0014(15)
C6 0.035(2) 0.031(2) 0.039(2) -0.0015(18) 0.0177(19) 0.0082(17)
C7 0.038(2) 0.025(2) 0.038(2) -0.0064(17) 0.011(2) 0.0019(17)
C8 0.048(3) 0.031(2) 0.049(3) -0.012(2) 0.012(2) 0.0063(19)

loop_
_atom_type_symbol
_atom_type_description
_atom_type_scat_dispersion_real
_atom_type_scat_dispersion_imag
_atom_type_scat_source
C C 0.0033 0.0016 'International Tables Vol C Tables 4.2.6.8 and 6.1.1.4'
H H 0.0000 0.0000 'International Tables Vol C Tables 4.2.6.8 and 6.1.1.4'
O O 0.0106 0.0060 'International Tables Vol C Tables 4.2.6.8 and 6.1.1.4'
Cl Cl 0.1484 0.1585 'International Tables Vol C Tables 4.2.6.8 and 6.1.1.4'
Re Re -1.0185 7.2310 'International Tables Vol C Tables 4.2.6.8 and 6.1.1.4'

loop_
_geom_angle_atom_site_label_1
_geom_angle_atom_site_label_2
_geom_angle_atom_site_label_3
_geom_angle_site_symmetry_1
_geom_angle_site_symmetry_3
_geom_angle
_geom_angle_publ_flag
O2 Re1 O3 3_767 . 89.39(11) n
O2 Re1 O4 3_767 3_767 90.26(10) n
O3 Re1 O4 . 3_767 179.64(11) n
O2 Re1 O1 3_767 . 179.70(10) n
O3 Re1 O1 . . 90.68(11) n
O4 Re1 O1 3_767 . 89.67(10) n
O2 Re1 Re1 3_767 3_767 90.42(7) n
O3 Re1 Re1 . 3_767 89.36(7) n
O4 Re1 Re1 3_767 3_767 90.55(7) n
O1 Re1 Re1 . 3_767 89.29(7) n
O2 Re1 Cl1 3_767 . 92.90(8) n
O3 Re1 Cl1 . . 88.76(8) n
O4 Re1 Cl1 3_767 . 91.34(7) n
O1 Re1 Cl1 . . 87.40(8) n
Re1 Re1 Cl1 3_767 . 176.18(3) n
C1 O1 Re1 . . 120.0(2) n
C1 O2 Re1 . 3_767 119.6(2) n
C5 O3 Re1 . . 120.7(2) n
C5 O4 Re1 . 3_767 118.7(2) n
O1 C1 O2 . . 120.7(4) n
O1 C1 C2 . . 120.3(3) n
O2 C1 C2 . . 119.0(3) n
C1 C2 C3 . . 111.3(4) n
C1 C2 H2A . . 109.4 n
C3 C2 H2A . . 109.4 n
C1 C2 H2B . . 109.4 n
C3 C2 H2B . . 109.4 n
H2A C2 H2B . . 108.0 n
C4 C3 C2 . . 112.3(4) n
C4 C3 H3A . . 109.2 n
C2 C3 H3A . . 109.2 n
C4 C3 H3B . . 109.2 n
C2 C3 H3B . . 109.2 n
H3A C3 H3B . . 107.9 n
C3 C4 H4A . . 109.5 n
C3 C4 H4B . . 109.5 n
H4A C4 H4B . . 109.5 n
C3 C4 H4C . . 109.5 n
H4A C4 H4C . . 109.5 n
H4B C4 H4C . . 109.5 n
O3 C5 O4 . . 120.7(3) n
O3 C5 C6 . . 118.9(3) n
O4 C5 C6 . . 120.4(3) n
C5 C6 C7 . . 116.1(3) n
C5 C6 H6A . . 108.3 n
C7 C6 H6A . . 108.3 n
C5 C6 H6B . . 108.3 n
C7 C6 H6B . . 108.3 n
H6A C6 H6B . . 107.4 n
C6 C7 C8 . . 109.9(4) n
C6 C7 H7A . . 109.7 n
C8 C7 H7A . . 109.7 n
C6 C7 H7B . . 109.7 n
C8 C7 H7B . . 109.7 n
H7A C7 H7B . . 108.2 n
C7 C8 H8A . . 109.5 n
C7 C8 H8B . . 109.5 n
H8A C8 H8B . . 109.5 n
C7 C8 H8C . . 109.5 n
H8A C8 H8C . . 109.5 n
H8B C8 H8C . . 109.5 n

loop_
_geom_bond_atom_site_label_1
_geom_bond_atom_site_label_2
_geom_bond_site_symmetry_2
_geom_bond_distance
_geom_bond_publ_flag
Re1 O2 3_767 2.008(3) y
Re1 O3 . 2.019(2) y
Re1 O4 3_767 2.025(2) y
Re1 O1 . 2.026(3) y
Re1 Re1 3_767 2.2330(3) n
Re1 Cl1 . 2.5135(9) y
O1 C1 . 1.275(5) n
O2 C1 . 1.283(4) n
O2 Re1 3_767 2.008(3) n
O3 C5 . 1.273(4) n
O4 C5 . 1.294(4) n
O4 Re1 3_767 2.025(2) n
C1 C2 . 1.482(6) n
C2 C3 . 1.520(6) n
C2 H2A . 0.9900 n
C2 H2B . 0.9900 n
C3 C4 . 1.509(7) n
C3 H3A . 0.9900 n
C3 H3B . 0.9900 n
C4 H4A . 0.9800 n
C4 H4B . 0.9800 n
C4 H4C . 0.9800 n
C5 C6 . 1.487(5) n
C6 C7 . 1.508(5) n
C6 H6A . 0.9900 n
C6 H6B . 0.9900 n
C7 C8 . 1.531(5) n
C7 H7A . 0.9900 n
C7 H7B . 0.9900 n
C8 H8A . 0.9800 n
C8 H8B . 0.9800 n
C8 H8C . 0.9800 n

loop_
_geom_torsion_atom_site_label_1
_geom_torsion_atom_site_label_2
_geom_torsion_atom_site_label_3
_geom_torsion_atom_site_label_4
_geom_torsion_site_symmetry_1
_geom_torsion
_geom_torsion_publ_flag
O2 Re1 O1 C1 3_767 13(19) n
O3 Re1 O1 C1 . -89.7(3) n
O4 Re1 O1 C1 3_767 90.2(3) n
Re1 Re1 O1 C1 3_767 -0.3(3) n
Cl1 Re1 O1 C1 . -178.4(3) n
O2 Re1 O3 C5 3_767 -90.7(3) n
O4 Re1 O3 C5 3_767 -77(17) n
O1 Re1 O3 C5 . 89.0(3) n
Re1 Re1 O3 C5 3_767 -0.3(3) n
Cl1 Re1 O3 C5 . 176.4(3) n
Re1 O1 C1 O2 . 0.8(5) n
Re1 O1 C1 C2 . -176.6(2) n
Re1 O2 C1 O1 3_767 -0.9(5) n
Re1 O2 C1 C2 3_767 176.6(2) n
O1 C1 C2 C3 . 115.7(4) n
O2 C1 C2 C3 . -61.7(5) n
C1 C2 C3 C4 . -55.2(5) n
Re1 O3 C5 O4 . -0.1(5) n
Re1 O3 C5 C6 . 179.9(3) n
Re1 O4 C5 O3 3_767 0.5(5) n
Re1 O4 C5 C6 3_767 -179.5(3) n
O3 C5 C6 C7 . -172.7(4) n
O4 C5 C6 C7 . 7.2(6) n
C5 C6 C7 C8 . 179.5(4) n
